data_2230888
loop_
_publ_author_name
'Meng, Gao-Xiang'
'Ding, Hao'
'Feng, Ya-Min'
'Zhu, Jian-Hui'
'Yang, He-Lin'

_publ_section_title
;
 Benzene-1,3,5-tricarboxylic
 acid--5-(pyridin-1-ium-3-yl)-5<i>H</i>-1,2,3,4-tetrazol-5-ide (1/1)
;
_journal_coeditor_code TK2753
_journal_issue 7
_journal_name_full 'Acta Crystallographica Section E'
_journal_page_first o1620
_journal_paper_doi 10.1107/S1600536811021490
_journal_volume 67
_journal_year 2011
_chemical_formula_iupac 'C6 H5 N5, C9 H6 O6'
_chemical_formula_moiety 'C6 H5 N5, C9 H6 O6'
_chemical_formula_sum 'C15 H11 N5 O6'
_chemical_formula_weight 357.29
_chemical_name_systematic
;
Benzene-1,3,5-tricarboxylic
acid--5-(pyridin-1-ium-3-yl)-5<i>H</i>-1,2,3,4-tetrazol-5-ide (1/1)
;
_space_group_IT_number 2
_symmetry_cell_setting triclinic
_symmetry_space_group_name_Hall '-P 1'
_symmetry_space_group_name_H-M 'P -1'
_atom_sites_solution_hydrogens geom
_atom_sites_solution_primary direct
_atom_sites_solution_secondary difmap
_audit_creation_method SHELXL-97
_cell_angle_alpha 94.336(2)
_cell_angle_beta 95.5840(10)
_cell_angle_gamma 98.465(2)
_cell_formula_units_Z 2
_cell_length_a 7.6596(8)
_cell_length_b 8.7374(9)
_cell_length_c 11.3931(11)
_cell_measurement_reflns_used 2432
_cell_measurement_temperature 298(2)
_cell_measurement_theta_max 28.25
_cell_measurement_theta_min 2.37
_cell_volume 747.46(13)
_computing_cell_refinement 'SAINT-Plus (Bruker, 2001)'
_computing_data_collection 'SMART (Bruker, 2001)'
_computing_data_reduction 'SAINT-Plus (Bruker, 2001)'
_computing_molecular_graphics 'PLATON (Spek, 2009)'
_computing_publication_material 'PLATON (Spek, 2009)'
_computing_structure_refinement 'SHELXL97 (Sheldrick, 2008)'
_computing_structure_solution 'SHELXS97 (Sheldrick, 2008)'
_diffrn_ambient_temperature 298(2)
_diffrn_measured_fraction_theta_full 0.997
_diffrn_measured_fraction_theta_max 0.997
_diffrn_measurement_device_type 'Bruker SMART APEX CCD area-detector'
_diffrn_measurement_method '0.3\% wide \w exposures'
_diffrn_radiation_monochromator graphite
_diffrn_radiation_source 'fine focus sealed Siemens Mo tube'
_diffrn_radiation_type 'Mo k\a'
_diffrn_radiation_wavelength 0.71073
_diffrn_reflns_av_R_equivalents 0.0283
_diffrn_reflns_av_sigmaI/netI 0.0352
_diffrn_reflns_limit_h_max 9
_diffrn_reflns_limit_h_min -9
_diffrn_reflns_limit_k_max 10
_diffrn_reflns_limit_k_min -10
_diffrn_reflns_limit_l_max 13
_diffrn_reflns_limit_l_min -13
_diffrn_reflns_number 7554
_diffrn_reflns_theta_full 25.50
_diffrn_reflns_theta_max 25.50
_diffrn_reflns_theta_min 2.37
_exptl_absorpt_coefficient_mu 0.126
_exptl_absorpt_correction_T_max 0.9875
_exptl_absorpt_correction_T_min 0.9701
_exptl_absorpt_correction_type multi-scan
_exptl_absorpt_process_details '(SADABS; Sheldrick, 1997)'
_exptl_crystal_colour colourless
_exptl_crystal_density_diffrn 1.587
_exptl_crystal_density_method 'not measured'
_exptl_crystal_description block
_exptl_crystal_F_000 368
_exptl_crystal_size_max 0.16
_exptl_crystal_size_mid 0.12
_exptl_crystal_size_min 0.10
_refine_diff_density_max 0.241
_refine_diff_density_min -0.288
_refine_ls_extinction_coef 0
_refine_ls_extinction_expression Fc^*^=kFc[1+0.001xFc^2^\l^3^/sin(2\q)]^-1/4^
_refine_ls_extinction_method 'SHELXL97 (Sheldrick, 2008)'
_refine_ls_goodness_of_fit_ref 1.239
_refine_ls_hydrogen_treatment mixed
_refine_ls_matrix_type full
_refine_ls_number_parameters 248
_refine_ls_number_reflns 2770
_refine_ls_number_restraints 0
_refine_ls_restrained_S_all 1.239
_refine_ls_R_factor_all 0.0776
_refine_ls_R_factor_gt 0.0675
_refine_ls_shift/su_max 0.005
_refine_ls_shift/su_mean 0.003
_refine_ls_structure_factor_coef Fsqd
_refine_ls_weighting_details 'calc w=1/[\s^2^(Fo^2^)+(0.0410P)^2^+0.5688P] where P=(Fo^2^+2Fc^2^)/3'
_refine_ls_weighting_scheme calc
_refine_ls_wR_factor_gt 0.1345
_refine_ls_wR_factor_ref 0.1389
_reflns_number_gt 2438
_reflns_number_total 2770
_reflns_threshold_expression I>2\s(I)
_cod_data_source_file tk2753.cif
_cod_data_source_block I
_cod_original_sg_symbol_Hall '-p 1'
_cod_database_code 2230888
_cod_database_fobs_code 2230888

loop_
_symmetry_equiv_pos_as_xyz
'x, y, z'
'-x, -y, -z'

loop_
_atom_site_type_symbol
_atom_site_label
_atom_site_fract_x
_atom_site_fract_y
_atom_site_fract_z
_atom_site_U_iso_or_equiv
_atom_site_adp_type
_atom_site_calc_flag
_atom_site_refinement_flags
_atom_site_occupancy
_atom_site_symmetry_multiplicity
_atom_site_disorder_assembly
_atom_site_disorder_group
C C1 0.0853(4) 0.4773(3) 0.3543(2) 0.0287(6) Uani d . 1 1 . .
C C2 0.1850(4) 0.6185(3) 0.3963(3) 0.0380(7) Uani d . 1 1 . .
H H2 0.2941 0.6226 0.4410 0.046 Uiso calc R 1 1 . .
C C3 -0.0294(5) 0.7514(3) 0.3090(3) 0.0442(8) Uani d . 1 1 . .
H H3 -0.0663 0.8458 0.2951 0.053 Uiso calc R 1 1 . .
C C4 -0.1328(4) 0.6155(4) 0.2643(3) 0.0438(8) Uani d . 1 1 . .
H H4 -0.2406 0.6158 0.2190 0.053 Uiso calc R 1 1 . .
C C5 -0.0751(4) 0.4771(3) 0.2873(3) 0.0378(7) Uani d . 1 1 . .
H H5 -0.1445 0.3833 0.2575 0.045 Uiso calc R 1 1 . .
C C6 0.1461(4) 0.3330(3) 0.3868(2) 0.0271(6) Uani d . 1 1 . .
C C7 0.6435(4) 0.6942(3) 0.8877(2) 0.0287(6) Uani d . 1 1 . .
C C8 0.5465(4) 0.7376(3) 0.7906(3) 0.0306(6) Uani d . 1 1 . .
H H8 0.4858 0.6622 0.7331 0.037 Uiso calc R 1 1 . .
C C9 0.5391(4) 0.8940(3) 0.7785(2) 0.0283(6) Uani d . 1 1 . .
C C10 0.6274(4) 1.0065(3) 0.8654(2) 0.0287(6) Uani d . 1 1 . .
H H10 0.6234 1.1111 0.8571 0.034 Uiso calc R 1 1 . .
C C11 0.7210(4) 0.9634(3) 0.9639(2) 0.0277(6) Uani d . 1 1 . .
C C12 0.7303(4) 0.8069(3) 0.9750(2) 0.0301(6) Uani d . 1 1 . .
H H12 0.7947 0.7779 1.0409 0.036 Uiso calc R 1 1 . .
C C13 0.6573(4) 0.5263(3) 0.8965(2) 0.0324(7) Uani d . 1 1 . .
C C14 0.4369(4) 0.9377(3) 0.6711(2) 0.0313(7) Uani d . 1 1 . .
C C15 0.8122(4) 1.0852(3) 1.0584(2) 0.0295(6) Uani d . 1 1 . .
N N1 0.1243(4) 0.7486(3) 0.3726(3) 0.0456(7) Uani d . 1 1 . .
H H1 0.183(5) 0.841(4) 0.401(3) 0.055 Uiso d . 1 1 . .
N N2 0.2717(3) 0.3285(3) 0.4749(2) 0.0366(6) Uani d . 1 1 . .
N N3 0.2783(3) 0.1772(3) 0.4792(2) 0.0364(6) Uani d . 1 1 . .
N N4 0.1635(3) 0.0944(3) 0.3974(2) 0.0342(6) Uani d . 1 1 . .
N N5 0.0770(3) 0.1911(2) 0.3364(2) 0.0316(6) Uani d . 1 1 . .
O O1 0.7675(4) 0.5045(3) 0.9864(2) 0.0643(8) Uani d . 1 1 . .
H H1A 0.779(6) 0.412(5) 0.993(4) 0.096 Uiso d . 1 1 . .
O O2 0.5762(4) 0.4234(3) 0.8289(2) 0.0646(8) Uani d . 1 1 . .
O O3 0.3320(3) 0.8463(2) 0.60580(18) 0.0423(6) Uani d . 1 1 . .
O O4 0.4766(3) 1.0861(2) 0.6547(2) 0.0474(6) Uani d . 1 1 . .
H H4A 0.406(5) 1.104(4) 0.589(4) 0.071 Uiso d . 1 1 . .
O O5 0.8228(3) 1.2228(2) 1.04881(19) 0.0470(6) Uani d . 1 1 . .
O O6 0.8802(3) 1.0282(2) 1.15213(18) 0.0409(6) Uani d . 1 1 . .
H H6A 0.944(5) 1.106(4) 1.214(3) 0.061 Uiso d . 1 1 . .

loop_
_atom_site_aniso_label
_atom_site_aniso_U_11
_atom_site_aniso_U_22
_atom_site_aniso_U_33
_atom_site_aniso_U_12
_atom_site_aniso_U_13
_atom_site_aniso_U_23
C1 0.0376(16) 0.0218(14) 0.0248(14) 0.0026(12) -0.0011(12) 0.0003(11)
C2 0.0460(19) 0.0257(15) 0.0389(17) 0.0041(13) -0.0080(14) 0.0004(13)
C3 0.064(2) 0.0238(16) 0.0460(19) 0.0112(15) 0.0001(17) 0.0118(14)
C4 0.051(2) 0.0391(18) 0.0425(19) 0.0149(15) -0.0078(15) 0.0090(14)
C5 0.0473(18) 0.0262(15) 0.0363(17) 0.0028(13) -0.0066(14) -0.0003(12)
C6 0.0311(15) 0.0237(14) 0.0254(14) 0.0029(11) -0.0004(12) 0.0026(11)
C7 0.0331(15) 0.0231(14) 0.0302(15) 0.0049(11) 0.0026(12) 0.0055(11)
C8 0.0295(15) 0.0293(15) 0.0315(15) 0.0017(12) -0.0008(12) 0.0047(12)
C9 0.0288(15) 0.0288(14) 0.0285(15) 0.0074(12) 0.0039(12) 0.0033(12)
C10 0.0353(16) 0.0227(14) 0.0284(15) 0.0068(11) 0.0000(12) 0.0056(11)
C11 0.0301(15) 0.0266(14) 0.0267(15) 0.0071(11) 0.0005(12) 0.0035(11)
C12 0.0362(16) 0.0271(14) 0.0277(15) 0.0085(12) -0.0034(12) 0.0086(11)
C13 0.0412(17) 0.0260(15) 0.0293(16) 0.0048(13) -0.0011(13) 0.0047(12)
C14 0.0341(16) 0.0288(15) 0.0305(16) 0.0064(12) -0.0008(13) 0.0038(12)
C15 0.0353(16) 0.0260(15) 0.0268(15) 0.0077(12) -0.0034(12) 0.0026(11)
N1 0.0549(18) 0.0200(13) 0.0564(18) -0.0011(12) -0.0101(14) 0.0019(12)
N2 0.0457(15) 0.0275(13) 0.0339(14) 0.0054(11) -0.0084(12) 0.0032(10)
N3 0.0462(15) 0.0286(13) 0.0332(14) 0.0087(11) -0.0061(12) 0.0039(11)
N4 0.0411(14) 0.0240(12) 0.0374(14) 0.0079(11) -0.0017(11) 0.0039(10)
N5 0.0410(14) 0.0228(12) 0.0294(13) 0.0063(10) -0.0063(11) 0.0030(10)
O1 0.105(2) 0.0261(12) 0.0554(16) 0.0204(13) -0.0349(15) 0.0024(11)
O2 0.0873(19) 0.0271(12) 0.0693(17) 0.0070(12) -0.0330(15) -0.0036(11)
O3 0.0476(13) 0.0375(12) 0.0355(12) 0.0017(10) -0.0160(10) -0.0008(9)
O4 0.0598(15) 0.0344(12) 0.0418(13) 0.0045(10) -0.0263(11) 0.0105(10)
O5 0.0709(16) 0.0194(11) 0.0467(14) 0.0101(10) -0.0186(11) 0.0025(9)
O6 0.0589(14) 0.0245(11) 0.0344(12) 0.0056(10) -0.0194(10) 0.0040(9)

loop_
_atom_type_symbol
_atom_type_description
_atom_type_scat_dispersion_real
_atom_type_scat_dispersion_imag
_atom_type_scat_source
C C 0.0033 0.0016 'International Tables Vol C Tables 4.2.6.8 and 6.1.1.4'
H H 0.0000 0.0000 'International Tables Vol C Tables 4.2.6.8 and 6.1.1.4'
N N 0.0061 0.0033 'International Tables Vol C Tables 4.2.6.8 and 6.1.1.4'
O O 0.0106 0.0060 'International Tables Vol C Tables 4.2.6.8 and 6.1.1.4'

loop_
_geom_angle_atom_site_label_1
_geom_angle_atom_site_label_2
_geom_angle_atom_site_label_3
_geom_angle_site_symmetry_1
_geom_angle_site_symmetry_3
_geom_angle
_geom_angle_publ_flag
C2 C1 C5 . . 118.1(3) ?
C2 C1 C6 . . 119.8(3) ?
C5 C1 C6 . . 122.0(2) ?
N1 C2 C1 . . 119.6(3) ?
N1 C2 H2 . . 120.2 ?
C1 C2 H2 . . 120.2 ?
N1 C3 C4 . . 119.7(3) ?
N1 C3 H3 . . 120.2 ?
C4 C3 H3 . . 120.2 ?
C3 C4 C5 . . 118.8(3) ?
C3 C4 H4 . . 120.6 ?
C5 C4 H4 . . 120.6 ?
C1 C5 C4 . . 120.4(3) ?
C1 C5 H5 . . 119.8 ?
C4 C5 H5 . . 119.8 ?
N2 C6 N5 . . 112.1(2) ?
N2 C6 C1 . . 123.2(2) ?
N5 C6 C1 . . 124.6(2) ?
C8 C7 C12 . . 119.8(2) ?
C8 C7 C13 . . 119.6(2) ?
C12 C7 C13 . . 120.7(2) ?
C7 C8 C9 . . 120.2(3) ?
C7 C8 H8 . . 119.9 ?
C9 C8 H8 . . 119.9 ?
C10 C9 C8 . . 119.9(3) ?
C10 C9 C14 . . 121.1(2) ?
C8 C9 C14 . . 119.0(2) ?
C11 C10 C9 . . 120.1(2) ?
C11 C10 H10 . . 120.0 ?
C9 C10 H10 . . 120.0 ?
C10 C11 C12 . . 119.9(2) ?
C10 C11 C15 . . 119.7(2) ?
C12 C11 C15 . . 120.3(2) ?
C7 C12 C11 . . 120.1(2) ?
C7 C12 H12 . . 120.0 ?
C11 C12 H12 . . 120.0 ?
O2 C13 O1 . . 123.6(3) ?
O2 C13 C7 . . 123.7(3) ?
O1 C13 C7 . . 112.6(2) ?
O3 C14 O4 . . 123.9(3) ?
O3 C14 C9 . . 123.2(3) ?
O4 C14 C9 . . 112.9(2) ?
O5 C15 O6 . . 123.2(3) ?
O5 C15 C11 . . 123.3(2) ?
O6 C15 C11 . . 113.5(2) ?
C3 N1 C2 . . 123.4(3) ?
C3 N1 H1 . . 115(2) ?
C2 N1 H1 . . 122(2) ?
C6 N2 N3 . . 104.0(2) ?
N4 N3 N2 . . 110.7(2) ?
N3 N4 N5 . . 108.6(2) ?
C6 N5 N4 . . 104.6(2) ?
C13 O1 H1A . . 115(3) ?
C14 O4 H4A . . 107(2) ?
C15 O6 H6A . . 115(2) ?

loop_
_geom_bond_atom_site_label_1
_geom_bond_atom_site_label_2
_geom_bond_site_symmetry_2
_geom_bond_distance
_geom_bond_publ_flag
C1 C2 . 1.377(4) ?
C1 C5 . 1.382(4) ?
C1 C6 . 1.468(4) ?
C2 N1 . 1.326(4) ?
C2 H2 . 0.9300 ?
C3 N1 . 1.325(4) ?
C3 C4 . 1.360(4) ?
C3 H3 . 0.9300 ?
C4 C5 . 1.382(4) ?
C4 H4 . 0.9300 ?
C5 H5 . 0.9300 ?
C6 N2 . 1.328(3) ?
C6 N5 . 1.337(3) ?
C7 C8 . 1.381(4) ?
C7 C12 . 1.390(4) ?
C7 C13 . 1.496(4) ?
C8 C9 . 1.392(4) ?
C8 H8 . 0.9300 ?
C9 C10 . 1.390(4) ?
C9 C14 . 1.493(4) ?
C10 C11 . 1.379(4) ?
C10 H10 . 0.9300 ?
C11 C12 . 1.394(4) ?
C11 C15 . 1.497(4) ?
C12 H12 . 0.9300 ?
C13 O2 . 1.193(3) ?
C13 O1 . 1.307(4) ?
C14 O3 . 1.201(3) ?
C14 O4 . 1.319(3) ?
C15 O5 . 1.207(3) ?
C15 O6 . 1.307(3) ?
N1 H1 . 0.88(4) ?
N2 N3 . 1.335(3) ?
N3 N4 . 1.310(3) ?
N4 N5 . 1.341(3) ?
O1 H1A . 0.83(5) ?
O4 H4A . 0.92(4) ?
O6 H6A . 0.98(4) ?

loop_
_geom_hbond_atom_site_label_D
_geom_hbond_atom_site_label_H
_geom_hbond_atom_site_label_A
_geom_hbond_site_symmetry_A
_geom_hbond_distance_DH
_geom_hbond_distance_HA
_geom_hbond_distance_DA
_geom_hbond_angle_DHA
_geom_hbond_publ_flag
N1 H1 N4 1_565 0.88(4) 2.25(4) 2.981(3) 141(3) y
N1 H1 O3 . 0.88(4) 2.49(3) 2.958(3) 114(3) y
O1 H1A O5 1_545 0.83(5) 1.88(5) 2.694(3) 165(5) y
O4 H4A N3 1_565 0.92(4) 1.73(4) 2.635(3) 168(4) y
O6 H6A N4 1_666 0.98(4) 2.57(4) 3.325(3) 134(3) y
O6 H6A N5 1_666 0.98(4) 1.70(4) 2.647(3) 163(3) y
C3 H3 O6 1_454 0.93 2.41 3.230(3) 146.7 y
C4 H4 O2 2_566 0.93 2.54 3.418(4) 156.9 y

loop_
_geom_torsion_atom_site_label_1
_geom_torsion_atom_site_label_2
_geom_torsion_atom_site_label_3
_geom_torsion_atom_site_label_4
_geom_torsion_site_symmetry_1
_geom_torsion_site_symmetry_2
_geom_torsion_site_symmetry_3
_geom_torsion_site_symmetry_4
_geom_torsion
_geom_torsion_publ_flag
C5 C1 C2 N1 . . . . 0.7(4) ?
C6 C1 C2 N1 . . . . -176.0(3) ?
N1 C3 C4 C5 . . . . 0.5(5) ?
C2 C1 C5 C4 . . . . -0.4(5) ?
C6 C1 C5 C4 . . . . 176.2(3) ?
C3 C4 C5 C1 . . . . -0.2(5) ?
C2 C1 C6 N2 . . . . 15.2(4) ?
C5 C1 C6 N2 . . . . -161.3(3) ?
C2 C1 C6 N5 . . . . -168.4(3) ?
C5 C1 C6 N5 . . . . 15.1(4) ?
C12 C7 C8 C9 . . . . 1.6(4) ?
C13 C7 C8 C9 . . . . -177.0(3) ?
C7 C8 C9 C10 . . . . -1.0(4) ?
C7 C8 C9 C14 . . . . 178.5(3) ?
C8 C9 C10 C11 . . . . -0.5(4) ?
C14 C9 C10 C11 . . . . 180.0(3) ?
C9 C10 C11 C12 . . . . 1.4(4) ?
C9 C10 C11 C15 . . . . -178.6(3) ?
C8 C7 C12 C11 . . . . -0.7(4) ?
C13 C7 C12 C11 . . . . 178.0(3) ?
C10 C11 C12 C7 . . . . -0.8(4) ?
C15 C11 C12 C7 . . . . 179.2(3) ?
C8 C7 C13 O2 . . . . -6.8(5) ?
C12 C7 C13 O2 . . . . 174.6(3) ?
C8 C7 C13 O1 . . . . 173.4(3) ?
C12 C7 C13 O1 . . . . -5.2(4) ?
C10 C9 C14 O3 . . . . -165.2(3) ?
C8 C9 C14 O3 . . . . 15.3(4) ?
C10 C9 C14 O4 . . . . 16.0(4) ?
C8 C9 C14 O4 . . . . -163.6(3) ?
C10 C11 C15 O5 . . . . -7.1(4) ?
C12 C11 C15 O5 . . . . 172.9(3) ?
C10 C11 C15 O6 . . . . 173.3(3) ?
C12 C11 C15 O6 . . . . -6.7(4) ?
C4 C3 N1 C2 . . . . -0.3(5) ?
C1 C2 N1 C3 . . . . -0.4(5) ?
N5 C6 N2 N3 . . . . -0.6(3) ?
C1 C6 N2 N3 . . . . 176.2(3) ?
C6 N2 N3 N4 . . . . 0.4(3) ?
N2 N3 N4 N5 . . . . -0.1(3) ?
N2 C6 N5 N4 . . . . 0.6(3) ?
C1 C6 N5 N4 . . . . -176.2(3) ?
N3 N4 N5 C6 . . . . -0.3(3) ?

loop_
_cod_related_entry_id
_cod_related_entry_database
_cod_related_entry_code
1 ChemSpider 30656802
